data_4125932
loop_
_publ_author_name
'Marshall, Ross J.'
'Kalinovskyy, Yaroslav'
'Griffin, Sarah L.'
'Wilson, Claire'
'Blight, Barry A.'
'Forgan, Ross S.'

_publ_section_title
;
 Functional Versatility of a Series of Zr Metal-Organic Frameworks Probed
 by Solid-State Photoluminescence Spectroscopy.
;
_journal_issue 17
_journal_name_full 'Journal of the American Chemical Society'
_journal_page_first 6253
_journal_page_last 6260
_journal_paper_doi 10.1021/jacs.7b02184
_journal_volume 139
_journal_year 2017
_chemical_formula_moiety 'C H Cl3, C26 H16 F2 O4'
_chemical_formula_sum 'C27 H17 Cl3 F2 O4'
_chemical_formula_weight 549.76
_space_group_crystal_system monoclinic
_space_group_IT_number 14
_space_group_name_Hall '-P 2ybc'
_space_group_name_H-M_alt 'P 1 21/c 1'
_symmetry_space_group_name_Hall '-P 2ybc'
_symmetry_space_group_name_H-M 'P 1 21/c 1'
_atom_sites_solution_hydrogens geom
_atom_sites_solution_primary iterative
_audit_creation_date 2016-06-10
_audit_creation_method
;
Olex2 1.2
(compiled 2016.02.19 svn.r3266 for OlexSys, GUI svn.r5155)
;
_cell_angle_alpha 90
_cell_angle_beta 96.987(6)
_cell_angle_gamma 90
_cell_formula_units_Z 4
_cell_length_a 22.110(4)
_cell_length_b 8.8384(13)
_cell_length_c 12.3459(19)
_cell_measurement_reflns_used 9936
_cell_measurement_temperature 100(2)
_cell_measurement_theta_max 25.03
_cell_measurement_theta_min 2.48
_cell_volume 2394.7(7)
_computing_cell_refinement 'APEX2 (Bruker, 2013)'
_computing_data_collection 'Collect (Bruker AXS BV, 1997-2004)'
_computing_data_reduction 'APEX2 (Bruker, 2013)'
_computing_molecular_graphics 'Olex2 (Dolomanov et al., 2009)'
_computing_publication_material 'Olex2 (Dolomanov et al., 2009)'
_computing_structure_refinement 'ShelXL (Sheldrick, 2015)'
_computing_structure_solution
;
Superflip (Palatinus & Chapuis, 2007;Palatinus & van der Lee, 2008;
Palatinus et al., 2012)
;
_diffrn_ambient_temperature 100(2)
_diffrn_detector 'CCD plate'
_diffrn_measured_fraction_theta_full 0.994
_diffrn_measured_fraction_theta_max 0.994
_diffrn_measurement_device_type KappaCCD
_diffrn_measurement_method '\f and \w scans'
_diffrn_radiation_type MoK\a
_diffrn_radiation_wavelength 0.71073
_diffrn_reflns_av_R_equivalents 0.0519
_diffrn_reflns_av_unetI/netI 0.0367
_diffrn_reflns_Laue_measured_fraction_full 0.994
_diffrn_reflns_Laue_measured_fraction_max 0.994
_diffrn_reflns_limit_h_max 25
_diffrn_reflns_limit_h_min -26
_diffrn_reflns_limit_k_max 10
_diffrn_reflns_limit_k_min -10
_diffrn_reflns_limit_l_max 14
_diffrn_reflns_limit_l_min -14
_diffrn_reflns_number 27885
_diffrn_reflns_point_group_measured_fraction_full 0.994
_diffrn_reflns_point_group_measured_fraction_max 0.994
_diffrn_reflns_theta_full 25.140
_diffrn_reflns_theta_max 25.140
_diffrn_reflns_theta_min 0.928
_diffrn_source 'Enraf Nonius FR590'
_diffrn_standards_number 0
_exptl_absorpt_coefficient_mu 0.432
_exptl_absorpt_correction_T_max 0.7452
_exptl_absorpt_correction_T_min 0.5556
_exptl_absorpt_correction_type multi-scan
_exptl_absorpt_process_details
;
SADABS-2014/5 (Bruker,2014/5) was used for absorption correction.
wR2(int) was 0.0837 before and 0.0646 after correction.
The Ratio of minimum to maximum transmission is 0.7456.
The \l/2 correction factor is Not present.
;
_exptl_crystal_colour colourless
_exptl_crystal_density_diffrn 1.525
_exptl_crystal_description rod
_exptl_crystal_F_000 1120
_exptl_crystal_size_max 0.62
_exptl_crystal_size_mid 0.08
_exptl_crystal_size_min 0.06
_refine_diff_density_max 0.493
_refine_diff_density_min -0.429
_refine_diff_density_rms 0.069
_refine_ls_extinction_method none
_refine_ls_goodness_of_fit_ref 1.067
_refine_ls_hydrogen_treatment constr
_refine_ls_matrix_type full
_refine_ls_number_parameters 327
_refine_ls_number_reflns 4269
_refine_ls_number_restraints 0
_refine_ls_restrained_S_all 1.067
_refine_ls_R_factor_all 0.0638
_refine_ls_R_factor_gt 0.0473
_refine_ls_shift/su_max 0.000
_refine_ls_shift/su_mean 0.000
_refine_ls_structure_factor_coef Fsqd
_refine_ls_weighting_details 'w=1/[\s^2^(Fo^2^)+(0.0550P)^2^+2.8380P] where P=(Fo^2^+2Fc^2^)/3'
_refine_ls_weighting_scheme calc
_refine_ls_wR_factor_gt 0.1145
_refine_ls_wR_factor_ref 0.1234
_reflns_Friedel_coverage 0.000
_reflns_number_gt 3388
_reflns_number_total 4269
_reflns_threshold_expression 'I > 2\s(I)'
_cod_data_source_file ja7b02184_si_003.cif
_cod_data_source_block L3-Me2
_cod_depositor_comments 'Adding full bibliography for 4125932--4125938.cif.'
_cod_original_cell_volume 2394.6(6)
_cod_database_code 4125932
_shelx_space_group_comment
;
The symmetry employed for this shelxl refinement is uniquely defined
by the following loop, which should always be used as a source of
symmetry information in preference to the above space-group names.
They are only intended as comments.
;
_olex2_refinement_description
;
1. Fixed Uiso
 At 1.2 times of:
  All C(H) groups
 At 1.5 times of:
  All C(H,H,H) groups
2.a Ternary CH refined with riding coordinates:
 C27(H27)
2.b Aromatic/amide H refined with riding coordinates:
 C20(H20), C21(H21), C5(H5), C7(H7), C12(H12), C13(H13), C8(H8), C24(H24),
 C23(H23), C4(H4)
2.c Idealised Me refined as rotating group:
 C26(H26A,H26B,H26C), C1(H1A,H1B,H1C)
;
_shelx_shelxl_version_number 2014/7
_olex2_submission_special_instructions 'No special instructions were received'

loop_
_space_group_symop_operation_xyz
'x, y, z'
'-x, y+1/2, -z+1/2'
'-x, -y, -z'
'x, -y-1/2, z-1/2'

loop_
_atom_site_label
_atom_site_type_symbol
_atom_site_fract_x
_atom_site_fract_y
_atom_site_fract_z
_atom_site_U_iso_or_equiv
_atom_site_adp_type
_atom_site_occupancy
_atom_site_site_symmetry_order
_atom_site_calc_flag
_atom_site_refinement_flags_posn
Cl1 Cl 0.45740(4) 0.30978(11) 0.46567(6) 0.0402(2) Uani 1 1 d .
Cl3 Cl 0.49217(4) 0.08906(9) 0.63419(8) 0.0437(2) Uani 1 1 d .
Cl2 Cl 0.41102(4) 0.33102(10) 0.67334(7) 0.0467(3) Uani 1 1 d .
F1 F 0.87348(7) 0.02473(18) 0.44035(11) 0.0222(4) Uani 1 1 d .
F2 F 0.95497(7) 0.22093(18) 0.38324(11) 0.0231(4) Uani 1 1 d .
O3 O 1.29135(8) 0.9099(2) 0.43075(13) 0.0189(4) Uani 1 1 d .
O1 O 0.64787(8) -0.6228(2) 0.85032(14) 0.0199(4) Uani 1 1 d .
O4 O 1.26401(8) 0.8457(2) 0.25561(13) 0.0209(4) Uani 1 1 d .
O2 O 0.61155(8) -0.6336(2) 0.67210(14) 0.0225(4) Uani 1 1 d .
C27 C 0.47397(13) 0.2792(3) 0.6064(2) 0.0259(6) Uani 1 1 d .
H27 H 0.5089 0.3421 0.6343 0.031 Uiso 1 1 calc R
C22 C 1.21163(11) 0.7337(3) 0.39359(19) 0.0149(5) Uani 1 1 d .
C16 C 0.91763(11) 0.0735(3) 0.5167(2) 0.0151(5) Uani 1 1 d .
C25 C 1.25723(11) 0.8347(3) 0.35148(19) 0.0154(5) Uani 1 1 d .
C20 C 1.17330(11) 0.5960(3) 0.53895(19) 0.0160(5) Uani 1 1 d .
H20 H 1.1758 0.5709 0.6125 0.019 Uiso 1 1 calc R
C14 C 1.00679(11) 0.2289(3) 0.5626(2) 0.0158(5) Uani 1 1 d .
C11 C 0.91966(11) 0.0220(3) 0.6239(2) 0.0152(5) Uani 1 1 d .
C3 C 0.69479(11) -0.4692(3) 0.7306(2) 0.0154(5) Uani 1 1 d .
C15 C 0.95995(12) 0.1745(3) 0.48759(19) 0.0160(6) Uani 1 1 d .
C21 C 1.21432(11) 0.6977(3) 0.50437(19) 0.0152(5) Uani 1 1 d .
H21 H 1.2437 0.7423 0.5547 0.018 Uiso 1 1 calc R
C5 C 0.77982(12) -0.3118(3) 0.7997(2) 0.0184(6) Uani 1 1 d .
H5 H 0.8061 -0.2746 0.8583 0.022 Uiso 1 1 calc R
C19 C 1.12800(11) 0.5302(3) 0.4643(2) 0.0158(5) Uani 1 1 d .
C6 C 0.78617(11) -0.2644(3) 0.6933(2) 0.0166(5) Uani 1 1 d .
C7 C 0.74615(12) -0.3210(3) 0.6064(2) 0.0179(6) Uani 1 1 d .
H7 H 0.7502 -0.2906 0.5355 0.022 Uiso 1 1 calc R
C17 C 1.04992(12) 0.3346(3) 0.5288(2) 0.0177(6) Uani 1 1 d .
C12 C 0.96725(12) 0.0752(3) 0.6998(2) 0.0171(6) Uani 1 1 d .
H12 H 0.9702 0.0415 0.7716 0.020 Uiso 1 1 calc R
C13 C 1.00966(12) 0.1765(3) 0.6702(2) 0.0178(6) Uani 1 1 d .
H13 H 1.0406 0.2105 0.7223 0.021 Uiso 1 1 calc R
C18 C 1.08546(12) 0.4242(3) 0.4997(2) 0.0169(6) Uani 1 1 d .
C8 C 0.70072(12) -0.4216(3) 0.6247(2) 0.0175(6) Uani 1 1 d .
H8 H 0.6741 -0.4576 0.5663 0.021 Uiso 1 1 calc R
C24 C 1.12513(11) 0.5686(3) 0.3533(2) 0.0172(6) Uani 1 1 d .
H24 H 1.0951 0.5267 0.3030 0.021 Uiso 1 1 calc R
C23 C 1.16683(11) 0.6682(3) 0.3189(2) 0.0159(5) Uani 1 1 d .
H23 H 1.1651 0.6920 0.2452 0.019 Uiso 1 1 calc R
C2 C 0.64708(11) -0.5817(3) 0.7459(2) 0.0162(5) Uani 1 1 d .
C4 C 0.73487(12) -0.4131(3) 0.8178(2) 0.0173(6) Uani 1 1 d .
H4 H 0.7311 -0.4445 0.8886 0.021 Uiso 1 1 calc R
C9 C 0.83375(12) -0.1620(3) 0.6724(2) 0.0182(6) Uani 1 1 d .
C10 C 0.87367(12) -0.0790(3) 0.6520(2) 0.0181(6) Uani 1 1 d .
C26 C 1.34097(12) 0.9973(3) 0.3971(2) 0.0219(6) Uani 1 1 d .
H26A H 1.3255 1.0660 0.3401 0.033 Uiso 1 1 calc GR
H26B H 1.3701 0.9305 0.3706 0.033 Uiso 1 1 calc GR
H26C H 1.3603 1.0537 0.4582 0.033 Uiso 1 1 calc GR
C1 C 0.60819(13) -0.7459(3) 0.8716(2) 0.0263(7) Uani 1 1 d .
H1A H 0.6192 -0.8348 0.8339 0.039 Uiso 1 1 calc GR
H1B H 0.5668 -0.7192 0.8465 0.039 Uiso 1 1 calc GR
H1C H 0.6122 -0.7656 0.9486 0.039 Uiso 1 1 calc GR

loop_
_atom_site_aniso_label
_atom_site_aniso_U_11
_atom_site_aniso_U_22
_atom_site_aniso_U_33
_atom_site_aniso_U_23
_atom_site_aniso_U_13
_atom_site_aniso_U_12
Cl1 0.0299(4) 0.0605(6) 0.0304(4) 0.0077(4) 0.0037(3) -0.0011(4)
Cl3 0.0326(4) 0.0279(5) 0.0689(6) 0.0060(4) -0.0002(4) 0.0036(3)
Cl2 0.0506(5) 0.0466(6) 0.0475(5) -0.0119(4) 0.0250(4) 0.0033(4)
F1 0.0219(8) 0.0279(9) 0.0155(7) -0.0009(6) -0.0025(6) -0.0039(7)
F2 0.0297(9) 0.0293(9) 0.0107(7) 0.0041(6) 0.0036(6) -0.0033(7)
O3 0.0196(9) 0.0237(10) 0.0135(9) -0.0011(7) 0.0024(7) -0.0083(8)
O1 0.0223(10) 0.0228(10) 0.0150(9) 0.0008(8) 0.0043(7) -0.0071(8)
O4 0.0218(10) 0.0304(11) 0.0110(9) 0.0014(8) 0.0041(7) -0.0017(8)
O2 0.0224(10) 0.0246(11) 0.0196(10) -0.0006(8) -0.0010(8) -0.0048(8)
C27 0.0236(15) 0.0259(16) 0.0282(15) -0.0038(13) 0.0037(12) -0.0043(13)
C22 0.0180(13) 0.0134(13) 0.0136(12) -0.0014(10) 0.0033(10) 0.0020(10)
C16 0.0152(13) 0.0140(14) 0.0157(12) -0.0037(10) 0.0000(10) 0.0013(10)
C25 0.0147(13) 0.0171(14) 0.0141(12) 0.0002(10) 0.0005(10) 0.0035(10)
C20 0.0196(13) 0.0179(14) 0.0108(12) 0.0002(10) 0.0034(10) 0.0006(11)
C14 0.0181(13) 0.0131(13) 0.0171(12) -0.0019(10) 0.0059(10) 0.0011(10)
C11 0.0184(13) 0.0113(13) 0.0170(12) 0.0002(10) 0.0062(10) 0.0025(10)
C3 0.0161(13) 0.0143(13) 0.0164(12) 0.0000(10) 0.0040(10) 0.0033(11)
C15 0.0203(14) 0.0182(14) 0.0102(12) 0.0020(10) 0.0046(10) 0.0027(11)
C21 0.0171(13) 0.0174(14) 0.0111(11) -0.0028(10) 0.0015(10) 0.0002(11)
C5 0.0174(13) 0.0213(15) 0.0164(12) -0.0023(11) 0.0020(10) -0.0007(11)
C19 0.0160(13) 0.0136(13) 0.0185(13) -0.0017(10) 0.0055(10) 0.0022(10)
C6 0.0167(13) 0.0140(13) 0.0196(13) 0.0018(11) 0.0050(10) 0.0019(11)
C7 0.0221(14) 0.0191(14) 0.0135(12) 0.0031(11) 0.0055(10) 0.0042(11)
C17 0.0190(14) 0.0169(14) 0.0170(12) -0.0026(11) 0.0019(10) 0.0011(11)
C12 0.0228(14) 0.0159(14) 0.0129(12) 0.0004(10) 0.0038(10) 0.0019(11)
C13 0.0186(13) 0.0185(15) 0.0159(12) -0.0028(11) 0.0005(10) 0.0023(11)
C18 0.0188(14) 0.0169(14) 0.0147(12) -0.0026(11) 0.0005(10) 0.0021(11)
C8 0.0200(14) 0.0182(14) 0.0138(12) -0.0004(10) 0.0002(10) 0.0025(11)
C24 0.0164(13) 0.0205(15) 0.0139(12) -0.0025(11) -0.0013(10) 0.0014(11)
C23 0.0172(13) 0.0193(14) 0.0109(11) 0.0013(10) 0.0010(10) 0.0031(11)
C2 0.0155(13) 0.0164(14) 0.0169(12) -0.0003(11) 0.0030(10) 0.0025(11)
C4 0.0212(14) 0.0186(14) 0.0126(12) 0.0007(10) 0.0036(10) 0.0014(11)
C9 0.0214(14) 0.0166(14) 0.0169(13) 0.0008(11) 0.0028(11) 0.0033(11)
C10 0.0213(14) 0.0185(15) 0.0145(12) -0.0010(11) 0.0022(10) 0.0026(12)
C26 0.0222(14) 0.0222(15) 0.0223(14) 0.0009(11) 0.0062(11) -0.0071(12)
C1 0.0300(16) 0.0269(16) 0.0230(14) 0.0042(12) 0.0067(12) -0.0098(13)

loop_
_atom_type_symbol
_atom_type_description
_atom_type_scat_dispersion_real
_atom_type_scat_dispersion_imag
_atom_type_scat_source
C C 0.0033 0.0016 'International Tables Vol C Tables 4.2.6.8 and 6.1.1.4'
H H 0.0000 0.0000 'International Tables Vol C Tables 4.2.6.8 and 6.1.1.4'
Cl Cl 0.1484 0.1585 'International Tables Vol C Tables 4.2.6.8 and 6.1.1.4'
F F 0.0171 0.0103 'International Tables Vol C Tables 4.2.6.8 and 6.1.1.4'
O O 0.0106 0.0060 'International Tables Vol C Tables 4.2.6.8 and 6.1.1.4'

loop_
_geom_angle_atom_site_label_1
_geom_angle_atom_site_label_2
_geom_angle_atom_site_label_3
_geom_angle
C25 O3 C26 115.87(19)
C2 O1 C1 116.3(2)
Cl1 C27 Cl3 110.94(16)
Cl1 C27 Cl2 110.06(16)
Cl1 C27 H27 108.8
Cl3 C27 Cl2 109.43(16)
Cl3 C27 H27 108.8
Cl2 C27 H27 108.8
C21 C22 C25 121.9(2)
C23 C22 C25 118.4(2)
C23 C22 C21 119.7(2)
F1 C16 C11 119.9(2)
F1 C16 C15 119.1(2)
C15 C16 C11 121.1(2)
O3 C25 C22 112.9(2)
O4 C25 O3 123.2(2)
O4 C25 C22 123.9(2)
C21 C20 H20 119.7
C21 C20 C19 120.7(2)
C19 C20 H20 119.7
C15 C14 C17 120.0(2)
C15 C14 C13 117.5(2)
C13 C14 C17 122.5(2)
C16 C11 C12 117.3(2)
C16 C11 C10 119.5(2)
C12 C11 C10 123.1(2)
C8 C3 C2 118.2(2)
C8 C3 C4 119.4(2)
C4 C3 C2 122.4(2)
F2 C15 C16 118.1(2)
F2 C15 C14 120.0(2)
C16 C15 C14 121.9(2)
C22 C21 H21 120.0
C20 C21 C22 119.9(2)
C20 C21 H21 120.0
C6 C5 H5 119.9
C4 C5 H5 119.9
C4 C5 C6 120.2(2)
C20 C19 C18 120.9(2)
C20 C19 C24 119.0(2)
C24 C19 C18 120.1(2)
C5 C6 C9 121.1(2)
C7 C6 C5 119.1(2)
C7 C6 C9 119.8(2)
C6 C7 H7 119.6
C8 C7 C6 120.7(2)
C8 C7 H7 119.6
C18 C17 C14 179.2(3)
C11 C12 H12 119.3
C13 C12 C11 121.4(2)
C13 C12 H12 119.3
C14 C13 H13 119.6
C12 C13 C14 120.8(2)
C12 C13 H13 119.6
C17 C18 C19 179.5(3)
C3 C8 H8 120.0
C7 C8 C3 120.0(2)
C7 C8 H8 120.0
C19 C24 H24 120.0
C23 C24 C19 120.1(2)
C23 C24 H24 120.0
C22 C23 H23 119.7
C24 C23 C22 120.6(2)
C24 C23 H23 119.7
O1 C2 C3 112.3(2)
O2 C2 O1 123.4(2)
O2 C2 C3 124.3(2)
C3 C4 H4 119.7
C5 C4 C3 120.6(2)
C5 C4 H4 119.7
C10 C9 C6 178.0(3)
C9 C10 C11 177.6(3)
O3 C26 H26A 109.5
O3 C26 H26B 109.5
O3 C26 H26C 109.5
H26A C26 H26B 109.5
H26A C26 H26C 109.5
H26B C26 H26C 109.5
O1 C1 H1A 109.5
O1 C1 H1B 109.5
O1 C1 H1C 109.5
H1A C1 H1B 109.5
H1A C1 H1C 109.5
H1B C1 H1C 109.5

loop_
_geom_bond_atom_site_label_1
_geom_bond_atom_site_label_2
_geom_bond_distance
Cl1 C27 1.752(3)
Cl3 C27 1.753(3)
Cl2 C27 1.764(3)
F1 C16 1.343(3)
F2 C15 1.344(3)
O3 C25 1.338(3)
O3 C26 1.443(3)
O1 C2 1.338(3)
O1 C1 1.442(3)
O4 C25 1.215(3)
O2 C2 1.218(3)
C27 H27 0.9800
C22 C25 1.487(4)
C22 C21 1.398(3)
C22 C23 1.394(4)
C16 C11 1.396(3)
C16 C15 1.372(4)
C20 H20 0.9300
C20 C21 1.381(4)
C20 C19 1.402(4)
C14 C15 1.389(4)
C14 C17 1.433(4)
C14 C13 1.402(3)
C11 C12 1.403(4)
C11 C10 1.427(4)
C3 C8 1.396(3)
C3 C2 1.479(4)
C3 C4 1.399(3)
C21 H21 0.9300
C5 H5 0.9300
C5 C6 1.403(3)
C5 C4 1.376(4)
C19 C18 1.433(4)
C19 C24 1.406(3)
C6 C7 1.397(4)
C6 C9 1.435(4)
C7 H7 0.9300
C7 C8 1.380(4)
C17 C18 1.201(4)
C12 H12 0.9300
C12 C13 1.377(4)
C13 H13 0.9300
C8 H8 0.9300
C24 H24 0.9300
C24 C23 1.379(4)
C23 H23 0.9300
C4 H4 0.9300
C9 C10 1.197(4)
C26 H26A 0.9600
C26 H26B 0.9600
C26 H26C 0.9600
C1 H1A 0.9600
C1 H1B 0.9600
C1 H1C 0.9600

loop_
_geom_torsion_atom_site_label_1
_geom_torsion_atom_site_label_2
_geom_torsion_atom_site_label_3
_geom_torsion_atom_site_label_4
_geom_torsion
F1 C16 C11 C12 179.2(2)
F1 C16 C11 C10 -1.8(4)
F1 C16 C15 F2 0.4(4)
F1 C16 C15 C14 -179.9(2)
C16 C11 C12 C13 1.1(4)
C25 C22 C21 C20 -176.0(2)
C25 C22 C23 C24 177.2(2)
C20 C19 C24 C23 0.7(4)
C11 C16 C15 F2 -179.2(2)
C11 C16 C15 C14 0.6(4)
C11 C12 C13 C14 -0.4(4)
C15 C16 C11 C12 -1.2(4)
C15 C16 C11 C10 177.8(2)
C15 C14 C13 C12 -0.3(4)
C21 C22 C25 O3 -13.3(3)
C21 C22 C25 O4 165.0(2)
C21 C22 C23 C24 0.1(4)
C21 C20 C19 C18 179.8(2)
C21 C20 C19 C24 0.4(4)
C5 C6 C7 C8 0.3(4)
C19 C20 C21 C22 -1.3(4)
C19 C24 C23 C22 -0.9(4)
C6 C5 C4 C3 -0.4(4)
C6 C7 C8 C3 -0.7(4)
C17 C14 C15 F2 -0.1(4)
C17 C14 C15 C16 -179.8(2)
C17 C14 C13 C12 179.8(2)
C13 C14 C15 F2 180.0(2)
C13 C14 C15 C16 0.2(4)
C18 C19 C24 C23 -178.7(2)
C8 C3 C2 O1 177.3(2)
C8 C3 C2 O2 -1.7(4)
C8 C3 C4 C5 0.0(4)
C23 C22 C25 O3 169.6(2)
C23 C22 C25 O4 -12.0(4)
C23 C22 C21 C20 1.0(4)
C2 C3 C8 C7 -177.5(2)
C2 C3 C4 C5 178.0(2)
C4 C3 C8 C7 0.6(4)
C4 C3 C2 O1 -0.8(3)
C4 C3 C2 O2 -179.7(2)
C4 C5 C6 C7 0.3(4)
C4 C5 C6 C9 -178.3(2)
C9 C6 C7 C8 178.9(2)
C10 C11 C12 C13 -177.9(2)
C26 O3 C25 O4 -4.9(4)
C26 O3 C25 C22 173.4(2)
C1 O1 C2 O2 6.5(4)
C1 O1 C2 C3 -172.5(2)
